data_7226740
loop_
_publ_author_name
'Fujita, Wataru'
'Tokumitu, Akio'
'Fujii, Yutaka'
'Kikuchi, Hikomitsu'

_publ_section_title
;
 Crystal growth, structures and magnetic properties of copper hydroxide
 compounds with distorted diamond chain magnetic networks
;
_journal_issue 44
_journal_name_full CrystEngComm
_journal_page_first 8614
_journal_paper_doi 10.1039/C6CE01631F
_journal_volume 18
_journal_year 2016
_chemical_formula_moiety 'C18 H30 Cu3 O16 S2'
_chemical_formula_sum 'C18 H30 Cu3 O16 S2'
_chemical_formula_weight 757.18
_space_group_crystal_system triclinic
_space_group_IT_number 2
_space_group_name_Hall '-P 1'
_space_group_name_H-M_alt 'P -1'
_symmetry_space_group_name_Hall '-P 1'
_symmetry_space_group_name_H-M 'P -1'
_atom_sites_solution_hydrogens geom
_atom_sites_solution_primary direct
_atom_sites_solution_secondary difmap
_audit_update_record
;
2016-07-14 deposited with the CCDC.
2016-10-07 downloaded from the CCDC.
;
_cell_angle_alpha 83.890(4)
_cell_angle_beta 89.704(5)
_cell_angle_gamma 80.177(4)
_cell_formula_units_Z 2
_cell_length_a 5.7415(4)
_cell_length_b 8.7940(6)
_cell_length_c 27.737(2)
_cell_measurement_reflns_used 4914
_cell_measurement_temperature 150
_cell_measurement_theta_max 25.40
_cell_measurement_theta_min 2.40
_cell_volume 1371.97(17)
_computing_cell_refinement 'CrystalClear-SM Expert 2.1 b45'
_computing_data_collection 'CrystalClear-SM Expert 2.1 b45 (Rigaku, 2015)'
_computing_data_reduction 'CrystalClear-SM Expert 2.1 b45'
_computing_molecular_graphics 'CrystalStructure 4.2'
_computing_publication_material 'CrystalStructure 4.2 (Rigaku, 2015)'
_computing_structure_refinement 'SHELXL Version 2014/7 (Sheldrick, 2008)'
_computing_structure_solution 'SHELXT Version 2014/4 (Sheldrick, 2014)'
_diffrn_ambient_temperature 150
_diffrn_detector_area_resol_mean 7.314
_diffrn_measured_fraction_theta_full 0.982
_diffrn_measured_fraction_theta_max 0.981
_diffrn_measurement_device_type 'Rigaku Mercury70'
_diffrn_measurement_method \w
_diffrn_radiation_type 'Mo K\a'
_diffrn_radiation_wavelength 0.71075
_diffrn_reflns_av_R_equivalents 0.0602
_diffrn_reflns_Laue_measured_fraction_full 0.982
_diffrn_reflns_Laue_measured_fraction_max 0.981
_diffrn_reflns_limit_h_max 6
_diffrn_reflns_limit_h_min -6
_diffrn_reflns_limit_k_max 10
_diffrn_reflns_limit_k_min -10
_diffrn_reflns_limit_l_max 32
_diffrn_reflns_limit_l_min -33
_diffrn_reflns_number 12287
_diffrn_reflns_point_group_measured_fraction_full 0.982
_diffrn_reflns_point_group_measured_fraction_max 0.981
_diffrn_reflns_theta_full 25.242
_diffrn_reflns_theta_max 25.364
_diffrn_reflns_theta_min 2.216
_diffrn_standards_number 0
_exptl_absorpt_coefficient_mu 2.529
_exptl_absorpt_correction_T_max 0.603
_exptl_absorpt_correction_T_min 0.507
_exptl_absorpt_correction_type multi-scan
_exptl_absorpt_process_details 'REQAB (Rigaku, 1998)'
_exptl_crystal_colour blue
_exptl_crystal_density_diffrn 1.833
_exptl_crystal_density_method 'not measured'
_exptl_crystal_description needle
_exptl_crystal_F_000 770.00
_exptl_crystal_size_max 0.300
_exptl_crystal_size_mid 0.100
_exptl_crystal_size_min 0.100
_refine_diff_density_max 0.48
_refine_diff_density_min -0.78
_refine_ls_extinction_method none
_refine_ls_goodness_of_fit_ref 0.912
_refine_ls_hydrogen_treatment mixed
_refine_ls_number_parameters 389
_refine_ls_number_reflns 4928
_refine_ls_number_restraints 0
_refine_ls_R_factor_all 0.0498
_refine_ls_R_factor_gt 0.0367
_refine_ls_shift/su_max 0.001
_refine_ls_structure_factor_coef Fsqd
_refine_ls_weighting_details 'w = 1/[\s^2^(Fo^2^)+(0.0477P)^2^] where P=(Fo^2^+2Fc^2^)/3'
_refine_ls_weighting_scheme calc
_refine_ls_wR_factor_gt 0.0890
_refine_ls_wR_factor_ref 0.0936
_reflns_Friedel_coverage 0.000
_reflns_number_gt 3557
_reflns_number_total 4928
_reflns_threshold_expression F^2^>2.0\s(F^2^)
_cod_data_source_file c6ce01631f2.cif
_cod_data_source_block 150128f5
_cod_depositor_comments 'Adding full bibliography for 7226738--7226744.cif.'
_cod_database_code 7226740

loop_
_space_group_symop_id
_space_group_symop_operation_xyz
1 +X,+Y,+Z
2 -X,-Y,-Z

loop_
_atom_site_label
_atom_site_type_symbol
_atom_site_fract_x
_atom_site_fract_y
_atom_site_fract_z
_atom_site_U_iso_or_equiv
_atom_site_adp_type
_atom_site_occupancy
_atom_site_site_symmetry_order
_atom_site_calc_flag
_atom_site_refinement_flags_posn
_atom_site_refinement_flags_adp
_atom_site_refinement_flags_occupancy
Cu1 Cu 1.00823(6) 0.09637(4) 0.04089(2) 0.01515(12) Uani 1 1 d . . .
Cu2 Cu 1.5000 0.0000 0.0000 0.01398(14) Uani 1 2 d S . P
Cu3 Cu 0.49055(6) 0.42397(4) 0.45483(2) 0.01296(12) Uani 1 1 d . . .
Cu4 Cu 0.0000 0.5000 0.5000 0.01248(14) Uani 1 2 d S . P
S1 S 0.24418(13) 0.53154(9) 0.09040(3) 0.01622(18) Uani 1 1 d . . .
S2 S 0.74172(13) 0.02424(9) 0.58497(3) 0.01571(18) Uani 1 1 d . . .
O1 O 1.2021(4) 0.0712(3) 0.09895(9) 0.0227(5) Uani 1 1 d . . .
O2 O 1.5644(4) 0.0112(3) 0.06789(9) 0.0205(5) Uani 1 1 d . . .
O3 O 1.2009(4) -0.0799(3) 0.01339(10) 0.0168(5) Uani 1 1 d . . .
H3A H 1.232(7) -0.140(5) 0.0310(16) 0.020 Uiso 1 1 d . U .
O4 O 0.8254(5) 0.2805(3) 0.06450(12) 0.0330(7) Uani 1 1 d . . .
H4B H 0.876(8) 0.350(5) 0.0678(18) 0.040 Uiso 1 1 d . U .
H4A H 0.704(8) 0.318(5) 0.0573(18) 0.040 Uiso 1 1 d . U .
O5 O 1.2421(4) 0.2467(3) -0.00743(10) 0.0192(5) Uani 1 1 d . . .
H5A H 1.272(7) 0.305(5) 0.0084(16) 0.023 Uiso 1 1 d . U .
H5B H 1.211(7) 0.291(5) -0.0324(17) 0.023 Uiso 1 1 d . U .
O6 O 0.2946(4) 0.4770(3) 0.39730(8) 0.0178(5) Uani 1 1 d . . .
O7 O -0.0671(4) 0.5078(3) 0.43070(8) 0.0177(5) Uani 1 1 d . . .
O8 O 0.6670(4) 0.2462(3) 0.42482(10) 0.0188(5) Uani 1 1 d . . .
H8B H 0.621(7) 0.177(5) 0.4277(16) 0.023 Uiso 1 1 d . U .
H8A H 0.799(7) 0.206(5) 0.4254(15) 0.023 Uiso 1 1 d . U .
O9 O 0.7023(4) 0.4163(3) 0.51025(9) 0.0135(5) Uani 1 1 d . . .
H9A H 0.744(7) 0.344(5) 0.5243(15) 0.016 Uiso 1 1 d . U .
O10 O 0.2617(4) 0.2597(3) 0.49920(10) 0.0167(5) Uani 1 1 d . . .
H10B H 0.310(7) 0.206(5) 0.5235(16) 0.020 Uiso 1 1 d . U .
H10A H 0.216(7) 0.224(5) 0.4814(16) 0.020 Uiso 1 1 d . U .
O11 O -0.0111(4) 0.5397(3) 0.08593(9) 0.0215(5) Uani 1 1 d . . .
O12 O 0.3182(4) 0.6818(3) 0.08357(10) 0.0288(6) Uani 1 1 d . . .
O13 O 0.3698(4) 0.4213(3) 0.05957(9) 0.0272(6) Uani 1 1 d . . .
O14 O 0.4861(4) 0.0402(3) 0.57696(9) 0.0214(5) Uani 1 1 d . . .
O15 O 0.8524(4) 0.1304(3) 0.55256(9) 0.0238(6) Uani 1 1 d . . .
O16 O 0.8587(4) -0.1367(2) 0.58379(9) 0.0205(5) Uani 1 1 d . . .
C1 C 0.3206(5) 0.4567(4) 0.15088(13) 0.0174(7) Uani 1 1 d . . .
C2 C 0.5292(6) 0.4881(4) 0.17140(14) 0.0236(8) Uani 1 1 d . . .
H2 H 0.6281 0.5479 0.1530 0.028 Uiso 1 1 calc R U .
C3 C 0.5869(6) 0.4300(4) 0.21887(14) 0.0252(8) Uani 1 1 d . . .
H3 H 0.7281 0.4497 0.2328 0.030 Uiso 1 1 calc R U .
C4 C 0.4446(6) 0.3436(4) 0.24678(13) 0.0230(8) Uani 1 1 d . . .
C5 C 0.2410(6) 0.3123(4) 0.22557(14) 0.0265(8) Uani 1 1 d . . .
H5 H 0.1428 0.2520 0.2441 0.032 Uiso 1 1 calc R U .
C6 C 0.1794(6) 0.3680(4) 0.17770(14) 0.0237(8) Uani 1 1 d . . .
H6 H 0.0408 0.3452 0.1635 0.028 Uiso 1 1 calc R U .
C7 C 0.5101(7) 0.2857(5) 0.29870(14) 0.0332(9) Uani 1 1 d . . .
H7A H 0.4392 0.1935 0.3084 0.040 Uiso 1 1 calc R U .
H7B H 0.4512 0.3670 0.3195 0.040 Uiso 1 1 calc R U .
H7C H 0.6824 0.2589 0.3020 0.040 Uiso 1 1 calc R U .
C8 C 0.7818(5) 0.0704(4) 0.64434(13) 0.0182(7) Uani 1 1 d . . .
C9 C 1.0009(6) 0.0238(4) 0.66708(15) 0.0283(9) Uani 1 1 d . . .
H9 H 1.1262 -0.0358 0.6512 0.034 Uiso 1 1 calc R U .
C10 C 1.0356(7) 0.0643(5) 0.71269(15) 0.0333(9) Uani 1 1 d . . .
H10 H 1.1854 0.0304 0.7282 0.040 Uiso 1 1 calc R U .
C11 C 0.8575(6) 0.1535(4) 0.73683(15) 0.0288(9) Uani 1 1 d . . .
C12 C 0.6402(7) 0.1993(5) 0.71328(16) 0.0353(10) Uani 1 1 d . . .
H12 H 0.5153 0.2601 0.7289 0.042 Uiso 1 1 calc R U .
C13 C 0.6015(6) 0.1580(4) 0.66738(15) 0.0301(9) Uani 1 1 d . . .
H13 H 0.4512 0.1900 0.6519 0.036 Uiso 1 1 calc R U .
C14 C 0.9030(8) 0.2010(6) 0.78598(16) 0.0446(12) Uani 1 1 d . . .
H14A H 1.0424 0.2519 0.7846 0.054 Uiso 1 1 calc R U .
H14B H 0.9309 0.1089 0.8098 0.054 Uiso 1 1 calc R U .
H14C H 0.7654 0.2733 0.7955 0.054 Uiso 1 1 calc R U .
C15 C 1.4254(6) 0.0344(4) 0.10268(13) 0.0198(7) Uani 1 1 d . . .
C16 C 1.5360(7) 0.0148(5) 0.15205(14) 0.0353(10) Uani 1 1 d . . .
H16A H 1.6006 -0.0950 0.1611 0.042 Uiso 1 1 calc R U .
H16B H 1.4164 0.0506 0.1756 0.042 Uiso 1 1 calc R U .
H16C H 1.6636 0.0760 0.1519 0.042 Uiso 1 1 calc R U .
C17 C 0.0701(5) 0.5009(4) 0.39457(13) 0.0168(7) Uani 1 1 d . . .
C18 C -0.0401(6) 0.5179(5) 0.34533(14) 0.0295(9) Uani 1 1 d . . .
H18A H -0.0007 0.6105 0.3264 0.035 Uiso 1 1 calc R U .
H18B H -0.2121 0.5283 0.3483 0.035 Uiso 1 1 calc R U .
H18C H 0.0201 0.4260 0.3289 0.035 Uiso 1 1 calc R U .

loop_
_atom_site_aniso_label
_atom_site_aniso_U_11
_atom_site_aniso_U_22
_atom_site_aniso_U_33
_atom_site_aniso_U_23
_atom_site_aniso_U_13
_atom_site_aniso_U_12
Cu1 0.0110(2) 0.0151(2) 0.0197(2) -0.00477(16) -0.00024(16) -0.00148(16)
Cu2 0.0095(3) 0.0164(3) 0.0170(3) -0.0033(2) -0.0008(2) -0.0041(2)
Cu3 0.0103(2) 0.0142(2) 0.0146(2) -0.00361(16) -0.00038(15) -0.00137(15)
Cu4 0.0088(3) 0.0153(3) 0.0144(3) -0.0032(2) -0.0002(2) -0.0039(2)
S1 0.0146(4) 0.0158(4) 0.0184(5) -0.0021(3) -0.0016(3) -0.0028(3)
S2 0.0130(4) 0.0125(4) 0.0211(5) -0.0016(3) -0.0004(3) -0.0008(3)
O1 0.0216(13) 0.0261(12) 0.0204(14) -0.0064(10) 0.0005(10) -0.0012(10)
O2 0.0164(11) 0.0248(12) 0.0214(14) -0.0043(10) -0.0020(10) -0.0054(10)
O3 0.0124(11) 0.0138(11) 0.0234(14) 0.0001(10) -0.0018(10) -0.0013(9)
O4 0.0132(12) 0.0267(14) 0.064(2) -0.0254(14) -0.0015(13) -0.0039(11)
O5 0.0203(12) 0.0159(12) 0.0211(15) -0.0002(10) -0.0035(10) -0.0035(10)
O6 0.0158(11) 0.0216(11) 0.0164(13) -0.0039(10) -0.0009(9) -0.0030(9)
O7 0.0159(11) 0.0206(11) 0.0178(13) -0.0030(10) -0.0006(9) -0.0057(9)
O8 0.0105(11) 0.0171(12) 0.0302(15) -0.0082(11) 0.0029(10) -0.0029(10)
O9 0.0110(11) 0.0110(10) 0.0179(13) -0.0004(9) -0.0015(9) -0.0005(9)
O10 0.0163(12) 0.0153(11) 0.0195(14) -0.0032(10) -0.0041(10) -0.0045(9)
O11 0.0136(11) 0.0251(12) 0.0247(14) -0.0028(10) -0.0042(9) 0.0000(10)
O12 0.0361(14) 0.0222(12) 0.0293(16) 0.0074(11) -0.0131(11) -0.0141(11)
O13 0.0206(12) 0.0378(14) 0.0226(14) -0.0131(11) -0.0032(10) 0.0027(11)
O14 0.0137(11) 0.0224(12) 0.0280(15) -0.0049(10) -0.0026(10) -0.0016(9)
O15 0.0240(12) 0.0166(11) 0.0296(15) 0.0028(10) 0.0014(10) -0.0035(10)
O16 0.0178(11) 0.0143(11) 0.0286(15) -0.0030(10) -0.0035(10) 0.0004(9)
C1 0.0151(16) 0.0154(15) 0.0209(19) -0.0051(14) -0.0001(13) 0.0016(13)
C2 0.0188(17) 0.0265(18) 0.025(2) -0.0022(15) -0.0003(14) -0.0035(15)
C3 0.0189(17) 0.0314(19) 0.026(2) -0.0056(16) -0.0041(14) -0.0027(15)
C4 0.0248(18) 0.0208(17) 0.020(2) -0.0029(14) -0.0003(14) 0.0055(15)
C5 0.0268(19) 0.0262(18) 0.026(2) 0.0016(16) 0.0027(16) -0.0061(15)
C6 0.0198(17) 0.0249(17) 0.027(2) -0.0006(15) -0.0003(14) -0.0066(14)
C7 0.032(2) 0.041(2) 0.023(2) -0.0045(18) -0.0024(16) 0.0034(18)
C8 0.0152(16) 0.0142(15) 0.025(2) -0.0020(14) 0.0001(13) -0.0020(13)
C9 0.0224(18) 0.0306(19) 0.030(2) -0.0098(17) -0.0023(16) 0.0034(16)
C10 0.026(2) 0.036(2) 0.034(2) -0.0086(18) -0.0083(17) 0.0083(17)
C11 0.030(2) 0.0276(19) 0.029(2) -0.0069(17) -0.0004(16) -0.0028(16)
C12 0.027(2) 0.043(2) 0.037(3) -0.020(2) 0.0053(17) 0.0023(18)
C13 0.0201(18) 0.035(2) 0.035(2) -0.0129(18) -0.0041(16) 0.0038(16)
C14 0.046(3) 0.053(3) 0.032(3) -0.018(2) -0.008(2) 0.008(2)
C15 0.0217(18) 0.0164(15) 0.021(2) -0.0040(14) -0.0016(14) -0.0017(14)
C16 0.030(2) 0.052(2) 0.020(2) -0.0046(19) -0.0056(16) 0.0026(19)
C17 0.0163(16) 0.0146(15) 0.0198(19) -0.0026(13) -0.0024(13) -0.0025(13)
C18 0.0203(18) 0.045(2) 0.022(2) 0.0028(17) -0.0012(15) -0.0047(17)

loop_
_atom_type_symbol
_atom_type_description
_atom_type_scat_dispersion_real
_atom_type_scat_dispersion_imag
_atom_type_scat_source
C C 0.0033 0.0016
;
International Tables for Crystallography
(Vol. C, Tables 4.2.6.8 and 6.1.1.4)
;
H H 0.0000 0.0000
;
International Tables for Crystallography
(Vol. C, Table 6.1.1.4)
;
Cu Cu 0.3201 1.2651
;
International Tables for Crystallography
(Vol. C, Tables 4.2.6.8 and 6.1.1.4)
;
O O 0.0106 0.0060
;
International Tables for Crystallography
(Vol. C, Tables 4.2.6.8 and 6.1.1.4)
;
S S 0.1246 0.1234
;
International Tables for Crystallography
(Vol. C, Tables 4.2.6.8 and 6.1.1.4)
;

loop_
_geom_angle_atom_site_label_1
_geom_angle_atom_site_label_2
_geom_angle_atom_site_label_3
_geom_angle
_geom_angle_site_symmetry_1
_geom_angle_site_symmetry_3
O1 Cu1 O4 87.99(12) . .
O1 Cu1 O3 168.40(10) . 2_755
O4 Cu1 O3 97.99(11) . 2_755
O1 Cu1 O3 93.50(10) . .
O4 Cu1 O3 175.96(12) . .
O3 Cu1 O3 81.20(10) 2_755 .
O1 Cu1 O5 96.23(10) . .
O4 Cu1 O5 91.74(11) . .
O3 Cu1 O5 93.52(10) 2_755 .
O3 Cu1 O5 84.37(9) . .
O1 Cu1 Cu1 133.23(7) . 2_755
O4 Cu1 Cu1 138.49(10) . 2_755
O3 Cu1 Cu1 40.63(6) 2_755 2_755
O3 Cu1 Cu1 40.56(7) . 2_755
O5 Cu1 Cu1 88.61(7) . 2_755
O1 Cu1 Cu2 78.92(7) . .
O4 Cu1 Cu2 137.50(9) . .
O3 Cu1 Cu2 102.70(7) 2_755 .
O3 Cu1 Cu2 39.51(7) . .
O5 Cu1 Cu2 50.63(6) . .
Cu1 Cu1 Cu2 68.663(13) 2_755 .
O2 Cu2 O2 180.0 . 2_855
O2 Cu2 O3 86.55(10) . 2_855
O2 Cu2 O3 93.45(10) 2_855 2_855
O2 Cu2 O3 93.45(10) . .
O2 Cu2 O3 86.55(10) 2_855 .
O3 Cu2 O3 180.0 2_855 .
O2 Cu2 O5 92.36(9) . .
O2 Cu2 O5 87.64(9) 2_855 .
O3 Cu2 O5 97.05(9) 2_855 .
O3 Cu2 O5 82.95(9) . .
O2 Cu2 O5 87.64(9) . 2_855
O2 Cu2 O5 92.36(9) 2_855 2_855
O3 Cu2 O5 82.95(9) 2_855 2_855
O3 Cu2 O5 97.05(9) . 2_855
O5 Cu2 O5 180.0 . 2_855
O2 Cu2 Cu1 76.94(6) . .
O2 Cu2 Cu1 103.07(6) 2_855 .
O3 Cu2 Cu1 140.87(6) 2_855 .
O3 Cu2 Cu1 39.13(6) . .
O5 Cu2 Cu1 49.45(6) . .
O5 Cu2 Cu1 130.55(6) 2_855 .
O2 Cu2 Cu1 103.07(6) . 2_855
O2 Cu2 Cu1 76.93(6) 2_855 2_855
O3 Cu2 Cu1 39.13(6) 2_855 2_855
O3 Cu2 Cu1 140.87(6) . 2_855
O5 Cu2 Cu1 130.55(6) . 2_855
O5 Cu2 Cu1 49.45(6) 2_855 2_855
Cu1 Cu2 Cu1 180.0 . 2_855
O6 Cu3 O9 167.54(10) . .
O6 Cu3 O9 92.86(9) . 2_666
O9 Cu3 O9 81.45(9) . 2_666
O6 Cu3 O8 89.09(10) . .
O9 Cu3 O8 97.83(10) . .
O9 Cu3 O8 173.32(10) 2_666 .
O6 Cu3 O10 98.55(10) . .
O9 Cu3 O10 91.74(10) . .
O9 Cu3 O10 82.63(9) 2_666 .
O8 Cu3 O10 90.76(10) . .
O6 Cu3 Cu3 132.39(7) . 2_666
O9 Cu3 Cu3 40.96(6) . 2_666
O9 Cu3 Cu3 40.50(7) 2_666 2_666
O8 Cu3 Cu3 138.40(8) . 2_666
O10 Cu3 Cu3 86.27(7) . 2_666
O7 Cu4 O7 180.00(3) . 2_566
O7 Cu4 O9 93.84(10) . 2_666
O7 Cu4 O9 86.16(10) 2_566 2_666
O7 Cu4 O9 86.16(10) . 1_455
O7 Cu4 O9 93.84(10) 2_566 1_455
O9 Cu4 O9 180.0 2_666 1_455
O7 Cu4 O10 91.33(9) . .
O7 Cu4 O10 88.67(9) 2_566 .
O9 Cu4 O10 82.06(8) 2_666 .
O9 Cu4 O10 97.94(9) 1_455 .
O7 Cu4 O10 88.66(9) . 2_566
O7 Cu4 O10 91.34(9) 2_566 2_566
O9 Cu4 O10 97.94(9) 2_666 2_566
O9 Cu4 O10 82.06(8) 1_455 2_566
O10 Cu4 O10 180.0 . 2_566
O12 S1 O13 112.98(16) . .
O12 S1 O11 113.59(14) . .
O13 S1 O11 110.83(15) . .
O12 S1 C1 105.85(16) . .
O13 S1 C1 106.77(14) . .
O11 S1 C1 106.22(15) . .
O15 S2 O16 111.66(14) . .
O15 S2 O14 113.58(14) . .
O16 S2 O14 111.14(14) . .
O15 S2 C8 106.95(16) . .
O16 S2 C8 106.37(14) . .
O14 S2 C8 106.66(14) . .
C15 O1 Cu1 127.9(2) . .
C15 O2 Cu2 130.5(2) . .
Cu1 O3 Cu1 98.80(10) 2_755 .
Cu1 O3 Cu2 119.37(13) 2_755 .
Cu1 O3 Cu2 101.37(10) . .
Cu1 O3 H3A 121(4) 2_755 .
Cu1 O3 H3A 110(4) . .
Cu2 O3 H3A 104(4) . .
Cu1 O4 H4B 123(3) . .
Cu1 O4 H4A 127(4) . .
H4B O4 H4A 99(5) . .
Cu1 O5 Cu2 79.92(8) . .
Cu1 O5 H5A 105(3) . .
Cu2 O5 H5A 116(3) . .
Cu1 O5 H5B 128(3) . .
Cu2 O5 H5B 120(3) . .
H5A O5 H5B 106(5) . .
C17 O6 Cu3 127.7(2) . .
C17 O7 Cu4 131.0(2) . .
Cu3 O8 H8B 117(3) . .
Cu3 O8 H8A 134(3) . .
H8B O8 H8A 95(4) . .
Cu3 O9 Cu3 98.55(9) . 2_666
Cu3 O9 Cu4 118.71(12) . 1_655
Cu3 O9 Cu4 102.10(10) 2_666 1_655
Cu3 O9 H9A 120(3) . .
Cu3 O9 H9A 116(3) 2_666 .
Cu4 O9 H9A 101(3) 1_655 .
Cu3 O10 Cu4 80.88(8) . .
Cu3 O10 H10B 123(3) . .
Cu4 O10 H10B 123(3) . .
Cu3 O10 H10A 103(4) . .
Cu4 O10 H10A 104(3) . .
H10B O10 H10A 117(5) . .
C6 C1 C2 120.4(3) . .
C6 C1 S1 120.7(3) . .
C2 C1 S1 119.0(3) . .
C3 C2 C1 118.6(3) . .
C3 C2 H2 120.7 . .
C1 C2 H2 120.7 . .
C2 C3 C4 121.9(3) . .
C2 C3 H3 119.0 . .
C4 C3 H3 119.0 . .
C3 C4 C5 118.5(3) . .
C3 C4 C7 120.4(4) . .
C5 C4 C7 121.1(4) . .
C6 C5 C4 120.9(4) . .
C6 C5 H5 119.5 . .
C4 C5 H5 119.5 . .
C1 C6 C5 119.7(3) . .
C1 C6 H6 120.2 . .
C5 C6 H6 120.2 . .
C4 C7 H7A 109.5 . .
C4 C7 H7B 109.5 . .
H7A C7 H7B 109.5 . .
C4 C7 H7C 109.5 . .
H7A C7 H7C 109.5 . .
H7B C7 H7C 109.5 . .
C13 C8 C9 119.9(3) . .
C13 C8 S2 120.7(3) . .
C9 C8 S2 119.4(3) . .
C10 C9 C8 119.6(3) . .
C10 C9 H9 120.2 . .
C8 C9 H9 120.2 . .
C9 C10 C11 121.9(3) . .
C9 C10 H10 119.0 . .
C11 C10 H10 119.0 . .
C12 C11 C10 117.4(4) . .
C12 C11 C14 121.8(3) . .
C10 C11 C14 120.8(3) . .
C11 C12 C13 121.4(3) . .
C11 C12 H12 119.3 . .
C13 C12 H12 119.3 . .
C8 C13 C12 119.8(3) . .
C8 C13 H13 120.1 . .
C12 C13 H13 120.1 . .
C11 C14 H14A 109.5 . .
C11 C14 H14B 109.5 . .
H14A C14 H14B 109.5 . .
C11 C14 H14C 109.5 . .
H14A C14 H14C 109.5 . .
H14B C14 H14C 109.5 . .
O2 C15 O1 125.3(3) . .
O2 C15 C16 116.3(3) . .
O1 C15 C16 118.3(3) . .
C15 C16 H16A 109.5 . .
C15 C16 H16B 109.5 . .
H16A C16 H16B 109.5 . .
C15 C16 H16C 109.5 . .
H16A C16 H16C 109.5 . .
H16B C16 H16C 109.5 . .
O6 C17 O7 125.0(3) . .
O6 C17 C18 117.4(3) . .
O7 C17 C18 117.6(3) . .
C17 C18 H18A 109.5 . .
C17 C18 H18B 109.5 . .
H18A C18 H18B 109.5 . .
C17 C18 H18C 109.5 . .
H18A C18 H18C 109.5 . .
H18B C18 H18C 109.5 . .

loop_
_geom_bond_atom_site_label_1
_geom_bond_atom_site_label_2
_geom_bond_distance
_geom_bond_site_symmetry_2
Cu1 O1 1.934(2) .
Cu1 O4 1.947(3) .
Cu1 O3 1.963(2) 2_755
Cu1 O3 1.966(2) .
Cu1 O5 2.357(3) .
Cu1 Cu1 2.9838(8) 2_755
Cu1 Cu2 3.0548(4) .
Cu2 O2 1.937(2) .
Cu2 O2 1.937(2) 2_855
Cu2 O3 1.982(2) 2_855
Cu2 O3 1.982(2) .
Cu2 O5 2.398(2) .
Cu2 O5 2.398(2) 2_855
Cu2 Cu1 3.0549(4) 2_855
Cu3 O6 1.927(2) .
Cu3 O9 1.953(2) .
Cu3 O9 1.971(2) 2_666
Cu3 O8 1.973(2) .
Cu3 O10 2.362(3) .
Cu3 Cu3 2.9738(8) 2_666
Cu4 O7 1.954(2) .
Cu4 O7 1.954(2) 2_566
Cu4 O9 1.981(2) 2_666
Cu4 O9 1.981(2) 1_455
Cu4 O10 2.377(2) .
Cu4 O10 2.377(2) 2_566
S1 O12 1.449(3) .
S1 O13 1.457(2) .
S1 O11 1.461(2) .
S1 C1 1.765(4) .
S2 O15 1.450(3) .
S2 O16 1.463(2) .
S2 O14 1.466(2) .
S2 C8 1.763(4) .
O1 C15 1.270(4) .
O2 C15 1.260(4) .
O3 Cu1 1.963(2) 2_755
O3 H3A 0.68(4) .
O4 H4B 0.73(5) .
O4 H4A 0.74(5) .
O5 H5A 0.75(4) .
O5 H5B 0.76(5) .
O6 C17 1.271(4) .
O7 C17 1.272(4) .
O8 H8B 0.70(4) .
O8 H8A 0.78(4) .
O9 Cu3 1.971(2) 2_666
O9 Cu4 1.981(2) 1_655
O9 H9A 0.72(4) .
O10 H10B 0.80(4) .
O10 H10A 0.69(4) .
C1 C6 1.380(5) .
C1 C2 1.410(5) .
C2 C3 1.381(5) .
C2 H2 0.9500 .
C3 C4 1.387(5) .
C3 H3 0.9500 .
C4 C5 1.393(5) .
C4 C7 1.503(5) .
C5 C6 1.391(5) .
C5 H5 0.9500 .
C6 H6 0.9500 .
C7 H7A 0.9800 .
C7 H7B 0.9800 .
C7 H7C 0.9800 .
C8 C13 1.378(5) .
C8 C9 1.388(5) .
C9 C10 1.374(6) .
C9 H9 0.9500 .
C10 C11 1.393(5) .
C10 H10 0.9500 .
C11 C12 1.388(5) .
C11 C14 1.505(6) .
C12 C13 1.390(6) .
C12 H12 0.9500 .
C13 H13 0.9500 .
C14 H14A 0.9800 .
C14 H14B 0.9800 .
C14 H14C 0.9800 .
C15 C16 1.493(5) .
C16 H16A 0.9800 .
C16 H16B 0.9800 .
C16 H16C 0.9800 .
C17 C18 1.491(5) .
C18 H18A 0.9800 .
C18 H18B 0.9800 .
C18 H18C 0.9800 .

loop_
_geom_torsion_atom_site_label_1
_geom_torsion_atom_site_label_2
_geom_torsion_atom_site_label_3
_geom_torsion_atom_site_label_4
_geom_torsion
O12 S1 C1 C6 144.9(3)
O13 S1 C1 C6 -94.5(3)
O11 S1 C1 C6 23.8(3)
O12 S1 C1 C2 -35.5(3)
O13 S1 C1 C2 85.2(3)
O11 S1 C1 C2 -156.5(2)
C6 C1 C2 C3 -0.8(5)
S1 C1 C2 C3 179.5(2)
C1 C2 C3 C4 -0.7(5)
C2 C3 C4 C5 1.5(5)
C2 C3 C4 C7 -178.5(3)
C3 C4 C5 C6 -0.9(5)
C7 C4 C5 C6 179.1(3)
C2 C1 C6 C5 1.4(5)
S1 C1 C6 C5 -179.0(2)
C4 C5 C6 C1 -0.5(5)
O15 S2 C8 C13 100.5(3)
O16 S2 C8 C13 -140.0(3)
O14 S2 C8 C13 -21.3(3)
O15 S2 C8 C9 -76.5(3)
O16 S2 C8 C9 42.9(3)
O14 S2 C8 C9 161.6(3)
C13 C8 C9 C10 0.6(6)
S2 C8 C9 C10 177.7(3)
C8 C9 C10 C11 -1.0(6)
C9 C10 C11 C12 0.7(6)
C9 C10 C11 C14 -177.7(4)
C10 C11 C12 C13 -0.1(6)
C14 C11 C12 C13 178.4(4)
C9 C8 C13 C12 0.1(6)
S2 C8 C13 C12 -177.0(3)
C11 C12 C13 C8 -0.3(6)
Cu2 O2 C15 O1 -7.3(5)
Cu2 O2 C15 C16 172.1(3)
Cu1 O1 C15 O2 2.1(5)
Cu1 O1 C15 C16 -177.3(3)
Cu3 O6 C17 O7 7.0(5)
Cu3 O6 C17 C18 -171.3(2)
Cu4 O7 C17 O6 4.5(5)
Cu4 O7 C17 C18 -177.2(2)
